data_4109146
loop_
_publ_author_name
'Shinpei Hasegawa'
'Satoshi Horike'
'Ryotaro Matsuda'
'Shuhei Furukawa'
'Katsunori Mochizuki'
'Yoshinori Kinoshita'
'Susumu Kitagawa'

_publ_contact_author_address ' Nishikyo-ku, Kyoto 615-8510, Japan '
_publ_contact_author_email ' kitagawa@sbchem.kyoto-u.ac.jp'
_publ_contact_author_fax ' +81-75-383-2732 '
_publ_contact_author_name ' Susumu Kitagawa'
_publ_contact_author_phone ' +81-75-383-2733 '
_publ_section_title
;
 Three-Dimensional Porous Coordination Polymer Functionalized with Amide
 Groups Based on Tridentate Ligand: Selective Sorption and Catalysis
;
_journal_name_full 'Journal of the American Chemical Society'
_journal_page_first 2607
_journal_page_last 2614
_journal_paper_doi 10.1021/ja067374y
_journal_volume 129
_journal_year 2007
_chemical_formula_moiety 'C48 H36 Cd N16 O12 '
_chemical_formula_sum 'C48 H36 Cd N16 O12'
_chemical_formula_weight 1085.30
_space_group_IT_number 206
_symmetry_cell_setting cubic
_symmetry_Int_Tables_number 206
_symmetry_space_group_name_Hall '-I 2b 2c 3'
_symmetry_space_group_name_H-M 'I a -3'
_cell_angle_alpha 90
_cell_angle_beta 90
_cell_angle_gamma 90
_cell_formula_units_Z 8
_cell_length_a 24.756(4)
_cell_length_b 24.756(4)
_cell_length_c 24.756(4)
_cell_measurement_reflns_used 21464
_cell_measurement_temperature 238
_cell_measurement_theta_max 27.5
_cell_measurement_theta_min 3.1
_cell_volume 15172(4)
_computing_cell_refinement CrystalClear
_computing_data_collection CrystalClear
_computing_data_reduction CrystalStructure
_computing_publication_material 'CrystalStructure 3.6.0'
_computing_structure_refinement CRYSTALS
_computing_structure_solution SHELXS97
_diffrn_detector_area_resol_mean 7.31
_diffrn_measured_fraction_theta_full 0.9433
_diffrn_measured_fraction_theta_max 0.9433
_diffrn_measurement_device_type 'Rigaku Mercury'
_diffrn_measurement_method \w
_diffrn_radiation_type 'Mo K\a'
_diffrn_radiation_wavelength 0.7107
_diffrn_reflns_av_R_equivalents 0.056
_diffrn_reflns_limit_h_max 32
_diffrn_reflns_limit_h_min -30
_diffrn_reflns_limit_k_max 32
_diffrn_reflns_limit_k_min -32
_diffrn_reflns_limit_l_max 32
_diffrn_reflns_limit_l_min -32
_diffrn_reflns_number 84868
_diffrn_reflns_theta_full 27.46
_diffrn_reflns_theta_max 27.46
_exptl_absorpt_coefficient_mu 0.342
_exptl_absorpt_correction_T_max 0.934
_exptl_absorpt_correction_T_min 0.702
_exptl_absorpt_correction_type multi-scan
_exptl_absorpt_process_details 'Jacobson, R. (1998) Private communication'
_exptl_crystal_colour colorless
_exptl_crystal_density_diffrn 0.952
_exptl_crystal_description prism
_exptl_crystal_F_000 4423.68
_exptl_crystal_size_max 0.20
_exptl_crystal_size_mid 0.20
_exptl_crystal_size_min 0.20
_refine_diff_density_max 2.76
_refine_diff_density_min -0.57
_refine_ls_extinction_method none
_refine_ls_goodness_of_fit_ref 0.904
_refine_ls_hydrogen_treatment refall
_refine_ls_number_parameters 112
_refine_ls_number_reflns 1350
_refine_ls_R_factor_gt 0.0800
_refine_ls_shift/su_max 0.0000
_refine_ls_structure_factor_coef Fsqd
_refine_ls_weighting_details
;
    Chebychev polynomial with 3 parameters (Carruthers & Watkin, 1979)
    400798000.0000    539973000.0000    139662000.0000
;
_refine_ls_weighting_scheme calc
_refine_ls_wR_factor_ref 0.2160
_reflns_number_gt 1350
_reflns_number_total 2896
_reflns_threshold_expression F^2^>2.0\s(F^2^)
_cod_data_source_file ja067374ysi20061223_084705.cif
_cod_data_source_block '__Cd4btapa_assynthesis'
_cod_original_cell_volume 15171.6(43)
_cod_original_formula_sum 'C48 H36 Cd N16 O12 '
_cod_database_code 4109146

loop_
_symmetry_equiv_pos_site_id
_symmetry_equiv_pos_as_xyz
1 +X,+Y,+Z
2 +Y,+Z,+X
3 +Z,+X,+Y
4 1/2+X,+Y,1/2-Z
5 1/2+Y,+Z,1/2-X
6 1/2+Z,+X,1/2-Y
7 1/2+Y,1/2-Z,-X
8 1/2+Z,1/2-X,-Y
9 -Z,1/2+X,1/2-Y
10 -X,1/2+Y,1/2-Z
11 -Y,1/2+Z,1/2-X
12 1/2+X,1/2-Y,-Z
13 -X,-Y,-Z
14 -Y,-Z,-X
15 -Z,-X,-Y
16 1/2-X,-Y,1/2+Z
17 1/2-Y,-Z,1/2+X
18 1/2-Z,-X,1/2+Y
19 1/2-Y,1/2+Z,+X
20 1/2-Z,1/2+X,+Y
21 +Z,1/2-X,1/2+Y
22 +X,1/2-Y,1/2+Z
23 +Y,1/2-Z,1/2+X
24 1/2-X,1/2+Y,+Z
25 1/2+X,1/2+Y,1/2+Z
26 1/2+Y,1/2+Z,1/2+X
27 1/2+Z,1/2+X,1/2+Y
28 +X,1/2+Y,-Z
29 +Y,1/2+Z,-X
30 +Z,1/2+X,-Y
31 +Y,-Z,1/2-X
32 +Z,-X,1/2-Y
33 1/2-Z,+X,-Y
34 1/2-X,+Y,-Z
35 1/2-Y,+Z,-X
36 +X,-Y,1/2-Z
37 1/2-X,1/2-Y,1/2-Z
38 1/2-Y,1/2-Z,1/2-X
39 1/2-Z,1/2-X,1/2-Y
40 -X,1/2-Y,+Z
41 -Y,1/2-Z,+X
42 -Z,1/2-X,+Y
43 -Y,+Z,1/2+X
44 -Z,+X,1/2+Y
45 1/2+Z,-X,+Y
46 1/2+X,-Y,+Z
47 1/2+Y,-Z,+X
48 -X,+Y,1/2+Z

loop_
_atom_site_label
_atom_site_type_symbol
_atom_site_fract_x
_atom_site_fract_y
_atom_site_fract_z
_atom_site_U_iso_or_equiv
_atom_site_adp_type
_atom_site_occupancy
_atom_site_symmetry_multiplicity
_atom_site_calc_flag
_atom_site_refinement_flags
Cd(1) Cd 0.0000 0.0000 0.0000 0.0302(2) Uani 1.00 6 d SP
O(1) O 0.0159(4) -0.1066(5) 0.2812(4) 0.098(4) Uani 1.00 1 d .
O(2) O 0.2133(8) -0.0918(9) 0.2202(9) 0.224(9) Uiso 1.00 1 d .
N(1) N 0.0294(3) -0.0232(3) 0.0882(3) 0.040(2) Uani 1.00 1 d .
N(2) N 0.0900(4) -0.0794(4) 0.2369(4) 0.068(3) Uani 1.00 1 d .
C(1) C -0.0021(5) -0.0386(4) 0.1273(4) 0.053(3) Uani 1.00 1 d .
C(2) C 0.0118(4) -0.0577(5) 0.1780(4) 0.059(4) Uani 1.00 1 d .
C(3) C 0.0672(5) -0.0603(4) 0.1877(4) 0.050(3) Uani 1.00 1 d .
C(4) C 0.1019(4) -0.0441(4) 0.1463(4) 0.054(3) Uani 1.00 1 d .
C(5) C 0.0820(4) -0.0251(4) 0.0997(4) 0.051(3) Uani 1.00 1 d .
C(6) C 0.0647(5) -0.1010(5) 0.2794(5) 0.059(4) Uani 1.00 1 d .
C(7) C 0.1012(4) -0.1169(4) 0.3254(4) 0.052(3) Uani 1.00 1 d .
C(8) C 0.0871(4) -0.1596(5) 0.3542(4) 0.054(3) Uani 1.00 1 d .
H(1) H -0.0390 -0.0370 0.1206 0.063 Uiso 1.00 1 c R
H(2) H -0.0133 -0.0678 0.2041 0.070 Uiso 1.00 1 c R
H(3) H 0.1391 -0.0459 0.1515 0.065 Uiso 1.00 1 c R
H(4) H 0.1063 -0.0135 0.0735 0.061 Uiso 1.00 1 c R
H(5) H 0.0571 -0.1798 0.3441 0.064 Uiso 1.00 1 c R
H(6) H 0.1247 -0.0778 0.2394 0.082 Uiso 1.00 1 c R

loop_
_atom_site_aniso_label
_atom_site_aniso_U_11
_atom_site_aniso_U_22
_atom_site_aniso_U_33
_atom_site_aniso_U_12
_atom_site_aniso_U_13
_atom_site_aniso_U_23
Cd(1) 0.0302(4) 0.0302(4) 0.0302(4) 0.0040(5) 0.0040(5) 0.0040(5)
O(1) 0.064(6) 0.153(10) 0.075(6) -0.036(6) -0.023(5) 0.059(7)
N(1) 0.048(5) 0.042(4) 0.029(4) 0.004(4) 0.004(4) 0.009(3)
N(2) 0.071(6) 0.077(7) 0.058(6) -0.019(6) -0.019(5) 0.033(5)
C(1) 0.050(5) 0.069(6) 0.039(5) 0.008(7) -0.005(6) 0.013(5)
C(2) 0.058(9) 0.079(8) 0.038(5) -0.002(6) -0.001(5) 0.020(5)
C(3) 0.059(7) 0.048(6) 0.044(6) -0.003(5) -0.008(5) 0.016(5)
C(4) 0.046(6) 0.064(7) 0.052(6) -0.008(5) -0.009(5) 0.020(5)
C(5) 0.048(6) 0.054(6) 0.050(6) 0.002(5) 0.001(5) 0.019(5)
C(6) 0.053(7) 0.075(8) 0.050(7) -0.024(6) -0.008(5) 0.016(6)
C(7) 0.050(6) 0.057(6) 0.048(6) -0.003(5) -0.015(5) 0.011(5)
C(8) 0.045(6) 0.062(7) 0.053(6) -0.019(5) -0.011(5) 0.003(5)

loop_
_atom_type_symbol
_atom_type_description
_atom_type_scat_dispersion_real
_atom_type_scat_dispersion_imag
_atom_type_scat_source
C C 0.003 0.002
;
International Tables for Crystallography
(1992, Vol. C, Tables 4.2.6.8 and 6.1.1.4)
;
H H 0.000 0.000
;
International Tables for Crystallography
(1992, Vol. C, Table 6.1.1.4)
;
N N 0.006 0.003
;
International Tables for Crystallography
(1992, Vol. C, Tables 4.2.6.8 and 6.1.1.4)
;
O O 0.011 0.006
;
International Tables for Crystallography
(1992, Vol. C, Tables 4.2.6.8 and 6.1.1.4)
;
Cd Cd -0.807 1.202
;
International Tables for Crystallography
(1992, Vol. C, Tables 4.2.6.8 and 6.1.1.4)
;

loop_
_geom_angle_atom_site_label_1
_geom_angle_atom_site_label_2
_geom_angle_atom_site_label_3
_geom_angle
_geom_angle_site_symmetry_1
_geom_angle_site_symmetry_2
_geom_angle_site_symmetry_3
N(1) Cd(1) N(1) 90.8(3) 55502 . .
N(1) Cd(1) N(1) 90.8(3) 55503 . .
N(1) Cd(1) N(1) 89.2(3) 55514 . .
N(1) Cd(1) N(1) 89.2(3) 55515 . .
Cd(1) N(1) C(1) 125.0(7) . . .
Cd(1) N(1) C(5) 120.3(6) . . .
N(1) Cd(1) N(1) 90.8(3) 55503 . 55502
N(1) Cd(1) N(1) 89.2(3) 55513 . 55502
N(1) Cd(1) N(1) 180.0(4) 55514 . 55502
N(1) Cd(1) N(1) 89.2(3) 55515 . 55502
Cd(1) N(1) C(1) 125.0(6) . 55502 55502
Cd(1) N(1) C(5) 120.3(6) . 55502 55502
N(1) Cd(1) N(1) 89.2(3) 55513 . 55503
N(1) Cd(1) N(1) 89.2(3) 55514 . 55503
N(1) Cd(1) N(1) 180.0(4) 55515 . 55503
Cd(1) N(1) C(1) 125.0(7) . 55503 55503
Cd(1) N(1) C(5) 120.3(7) . 55503 55503
N(1) Cd(1) N(1) 90.8(3) 55514 . 55513
N(1) Cd(1) N(1) 90.8(3) 55515 . 55513
Cd(1) N(1) C(1) 125.0(7) . 55513 55513
Cd(1) N(1) C(5) 120.3(6) . 55513 55513
N(1) Cd(1) N(1) 90.8(3) 55515 . 55514
Cd(1) N(1) C(1) 125.0(6) . 55514 55514
Cd(1) N(1) C(5) 120.3(6) . 55514 55514
Cd(1) N(1) C(1) 125.0(7) . 55515 55515
Cd(1) N(1) C(5) 120.3(7) . 55515 55515
O(1) C(6) N(2) 122(1) . . .
O(1) C(6) C(7) 122(1) . . .
C(5) N(1) C(1) 114.5(9) . . .
N(1) C(1) C(2) 128(1) . . .
N(1) C(5) C(4) 123(1) . . .
N(2) C(3) C(2) 123(1) . . .
C(6) N(2) C(3) 128(1) . . .
N(2) C(3) C(4) 118(1) . . .
N(2) C(6) C(7) 114(1) . . .
C(1) C(2) C(3) 114(1) . . .
C(2) C(3) C(4) 117(1) . . .
C(3) C(4) C(5) 120(1) . . .
C(6) C(7) C(8) 117(1) . . .
C(6) C(7) C(8) 122(1) . . 55518
C(8) C(7) C(8) 119(1) 55518 . .
C(7) C(8) C(7) 120(1) . 55518 55518
N(1) C(1) H(1) 116.2063 . . .
N(1) C(5) H(4) 117.9591 . . .
H(6) N(2) C(3) 116.0628 . . .
H(6) N(2) C(6) 115.5821 . . .
H(1) C(1) C(2) 114.9590 . . .
C(1) C(2) H(2) 123.8091 . . .
H(2) C(2) C(3) 121.5841 . . .
C(3) C(4) H(3) 119.6114 . . .
C(4) C(5) H(4) 118.2807 . . .
H(3) C(4) C(5) 119.8996 . . .
C(7) C(8) H(5) 119.8680 . . .
C(7) C(8) H(5) 119.7551 . 55518 55518

loop_
_geom_bond_atom_site_label_1
_geom_bond_atom_site_label_2
_geom_bond_distance
_geom_bond_site_symmetry_2
Cd(1) N(1) 2.372(7) .
Cd(1) N(1) 2.372(8) 55502
Cd(1) N(1) 2.372(8) 55503
Cd(1) N(1) 2.372(7) 55513
Cd(1) N(1) 2.372(8) 55514
Cd(1) N(1) 2.372(8) 55515
O(1) C(6) 1.22(1) .
N(1) C(1) 1.30(1) .
N(1) C(5) 1.34(1) .
N(2) C(3) 1.42(1) .
N(2) C(6) 1.33(2) .
C(1) C(2) 1.38(1) .
C(2) C(3) 1.39(2) .
C(3) C(4) 1.40(2) .
C(4) C(5) 1.34(2) .
C(6) C(7) 1.51(2) .
C(7) C(8) 1.32(2) .
C(7) C(8) 1.38(2) 55518
N(2) H(6) 0.8601 .
C(1) H(1) 0.9299 .
C(2) H(2) 0.9299 .
C(4) H(3) 0.9301 .
C(5) H(4) 0.9299 .
C(8) H(5) 0.9301 .
H(6) N(2) 0.8601 .

loop_
_geom_contact_atom_site_label_1
_geom_contact_atom_site_label_2
_geom_contact_distance
_geom_contact_site_symmetry_2
Cd(1) C(1) 3.294(9) .
Cd(1) C(1) 3.29(1) 55502
Cd(1) C(1) 3.29(1) 55503
Cd(1) C(1) 3.294(9) 55513
Cd(1) C(1) 3.29(1) 55514
Cd(1) C(1) 3.29(1) 55515
Cd(1) C(5) 3.26(1) .
Cd(1) C(5) 3.26(1) 55502
Cd(1) C(5) 3.26(1) 55503
Cd(1) C(5) 3.26(1) 55513
Cd(1) C(5) 3.26(1) 55514
Cd(1) C(5) 3.26(1) 55515
O(1) N(2) 2.24(1) .
O(1) C(2) 2.83(1) .
O(1) C(3) 2.88(1) .
O(1) C(4) 3.40(1) 55531
O(1) C(5) 3.54(1) 55531
O(1) C(7) 2.39(1) .
O(1) C(8) 2.84(1) .
O(1) C(8) 3.57(1) 55518
O(2) N(2) 3.10(2) .
O(2) C(4) 3.51(2) .
O(2) C(8) 3.42(2) 55518
N(1) N(1) 3.38(1) 55502
N(1) N(1) 3.38(1) 55503
N(1) N(1) 3.33(1) 55514
N(1) N(1) 3.33(1) 55515
N(1) C(1) 3.35(1) 55514
N(1) C(2) 2.42(1) .
N(1) C(3) 2.79(1) .
N(1) C(4) 2.36(1) .
N(1) C(5) 3.33(1) 55502
N(2) C(2) 2.48(1) .
N(2) C(4) 2.43(1) .
N(2) C(7) 2.40(1) .
N(2) C(8) 3.52(1) .
N(2) C(8) 2.92(1) 55518
C(1) N(1) 3.35(1) 55515
C(1) C(3) 2.34(2) .
C(1) C(4) 2.62(2) .
C(1) C(5) 2.22(2) .
C(2) C(4) 2.39(2) .
C(2) C(5) 2.73(2) .
C(2) C(6) 3.03(2) .
C(3) C(5) 2.37(1) .
C(3) C(6) 2.48(2) .
C(4) O(1) 3.40(1) 55533
C(4) C(8) 3.44(2) 55533
C(5) O(1) 3.54(1) 55533
C(5) N(1) 3.33(1) 55503
C(5) C(8) 3.52(2) 55533
C(6) C(8) 2.42(2) .
C(6) C(8) 2.54(2) 55518
C(7) C(7) 2.34(2) 55518
C(8) C(4) 3.44(2) 55531
C(8) C(5) 3.52(2) 55531
C(8) C(7) 2.70(2) 55518
C(8) C(8) 2.33(2) 55518
Cd(1) H(1) 3.2673 .
Cd(1) H(1) 3.2673 55502
Cd(1) H(1) 3.2673 55503
Cd(1) H(1) 3.2673 55513
Cd(1) H(1) 3.2673 55514
Cd(1) H(1) 3.2673 55515
Cd(1) H(4) 3.2159 .
Cd(1) H(4) 3.2159 55502
Cd(1) H(4) 3.2159 55503
Cd(1) H(4) 3.2159 55513
Cd(1) H(4) 3.2159 55514
Cd(1) H(4) 3.2159 55515
O(1) H(2) 2.2562 .
O(1) H(3) 2.7321 55531
O(1) H(4) 2.9938 55531
O(1) H(5) 2.5977 .
O(1) H(6) 2.9717 .
O(2) H(3) 2.7509 .
O(2) H(5) 2.9795 55518
O(2) H(6) 2.2723 .
N(1) H(1) 1.9034 .
N(1) H(1) 2.7069 55514
N(1) H(2) 3.2503 .
N(1) H(3) 3.1849 .
N(1) H(4) 1.9526 .
N(1) H(4) 2.6563 55502
N(2) H(2) 2.6990 .
N(2) H(3) 2.5769 .
N(2) H(5) 2.6850 55518
C(1) H(1) 3.1356 55514
C(1) H(2) 2.0517 .
C(1) H(3) 3.5497 .
C(1) H(4) 3.0588 .
C(1) H(4) 2.8377 55502
C(2) H(1) 1.9656 .
C(2) H(3) 3.2320 .
C(2) H(6) 3.2195 .
C(3) H(1) 3.1637 .
C(3) H(2) 2.0416 .
C(3) H(3) 2.0239 .
C(3) H(4) 3.2050 .
C(3) H(6) 1.9611 .
C(4) H(1) 3.5500 .
C(4) H(2) 3.2432 .
C(4) H(4) 1.9586 .
C(4) H(5) 2.9597 55533
C(4) H(6) 2.5142 .
C(5) H(1) 3.0543 .
C(5) H(1) 3.5330 55503
C(5) H(1) 3.0149 55514
C(5) H(3) 1.9744 .
C(5) H(4) 3.4025 55502
C(5) H(5) 3.3798 55533
C(6) H(2) 2.8064 .
C(6) H(4) 3.4957 55531
C(6) H(5) 2.5320 .
C(6) H(5) 2.7007 55518
C(6) H(6) 1.8742 .
C(7) H(4) 3.4751 55531
C(7) H(5) 1.9574 .
C(7) H(5) 2.0095 55518
C(7) H(6) 2.4109 .
C(8) H(3) 3.3021 55531
C(8) H(4) 3.4206 55531
C(8) H(5) 3.1680 55518
H(1) N(1) 2.7069 55515
H(1) C(1) 3.1356 55515
H(1) C(5) 3.5330 55502
H(1) C(5) 3.0149 55515
H(3) O(1) 2.7321 55533
H(3) C(8) 3.3021 55533
H(4) O(1) 2.9938 55533
H(4) N(1) 2.6563 55503
H(4) C(1) 2.8377 55503
H(4) C(5) 3.4025 55503
H(4) C(6) 3.4957 55533
H(4) C(7) 3.4751 55533
H(4) C(8) 3.4206 55533
H(5) C(4) 2.9597 55531
H(5) C(5) 3.3798 55531
H(5) C(8) 3.1773 55518
H(6) O(1) 2.9717 .
H(6) O(2) 2.2723 .
H(6) C(2) 3.2195 .
H(6) C(3) 1.9611 .
H(6) C(4) 2.5142 .
H(6) C(6) 1.8742 .
H(6) C(7) 2.4109 .
H(6) C(8) 2.5670 55518

loop_
_geom_torsion_atom_site_label_1
_geom_torsion_atom_site_label_2
_geom_torsion_atom_site_label_3
_geom_torsion_atom_site_label_4
_geom_torsion
Cd(1) N(1) C(1) C(2) 173.2(9)
C(5) N(1) C(1) C(2) -1(1)
Cd(1) N(1) C(5) C(4) -171.6(9)
C(1) N(1) C(5) C(4) 3(1)
C(6) N(2) C(3) C(2) 5(1)
C(6) N(2) C(3) C(4) -173(1)
C(3) N(2) C(6) O(1) 0(1)
C(3) N(2) C(6) C(7) -179.8(8)
N(1) C(1) C(2) C(3) 0(1)
C(1) C(2) C(3) N(2) -179(1)
C(1) C(2) C(3) C(4) 0(1)
N(2) C(3) C(4) C(5) -178(1)
C(2) C(3) C(4) C(5) 2(1)
C(3) C(4) C(5) N(1) -4(1)
O(1) C(6) C(7) C(8) 34(1)
N(2) C(6) C(7) C(8) -146(1)
